data_1519815
loop_
_publ_author_name
'Huth, Susanne L.'
'Hursthouse, Michael B.'

_publ_section_title
;
 2-(1H-1,2,4-Triazol-1-ylmethyl)benzoic acid
;
_journal_name_full 'Crystal Structure Report Archive'
_journal_page_first 366
_journal_year 2007
_chemical_formula_sum 'C10 H9 N3 O2'
_chemical_formula_weight 203.20
_space_group_IT_number 15
_symmetry_cell_setting monoclinic
_symmetry_space_group_name_Hall '-C 2yc'
_symmetry_space_group_name_H-M 'C 1 2/c 1'
_atom_sites_solution_hydrogens geom
_atom_sites_solution_primary direct
_atom_sites_solution_secondary difmap
_cell_angle_alpha 90.00
_cell_angle_beta 132.0700(10)
_cell_angle_gamma 90.00
_cell_formula_units_Z 8
_cell_length_a 20.4199(5)
_cell_length_b 9.0684(4)
_cell_length_c 13.7141(3)
_cell_measurement_reflns_used 1916
_cell_measurement_temperature 120(2)
_cell_measurement_theta_max 27.48
_cell_measurement_theta_min 2.91
_cell_volume 1885.15(11)
_computing_cell_refinement 'DENZO (Otwinowski & Minor, 1997) & COLLECT (Hooft, R.W.W., 1998)'
_computing_data_collection 'COLLECT (Hooft, R.W.W., 1998)'
_computing_data_reduction 'DENZO (Otwinowski & Minor, 1997) & COLLECT (Hooft, R.W.W., 1998)'
_computing_structure_refinement 'SHELXL-97 (Sheldrick, 1997)'
_computing_structure_solution 'SHELXS-97 (Sheldrick, 1997)'
_diffrn_ambient_temperature 120(2)
_diffrn_measured_fraction_theta_full 0.979
_diffrn_measured_fraction_theta_max 0.979
_diffrn_measurement_device_type 'Bruker-Nonius APEX II CCD camera on \k-goniostat'
_diffrn_measurement_method '\f & \w scans'
_diffrn_radiation_monochromator '10cm confocal mirrors'
_diffrn_radiation_source 'Bruker-Nonius FR591 rotating anode'
_diffrn_radiation_type MoK\a
_diffrn_radiation_wavelength 0.71073
_diffrn_reflns_av_R_equivalents 0.0347
_diffrn_reflns_av_sigmaI/netI 0.0446
_diffrn_reflns_limit_h_max 26
_diffrn_reflns_limit_h_min -21
_diffrn_reflns_limit_k_max 11
_diffrn_reflns_limit_k_min -6
_diffrn_reflns_limit_l_max 16
_diffrn_reflns_limit_l_min -17
_diffrn_reflns_number 6773
_diffrn_reflns_theta_full 27.49
_diffrn_reflns_theta_max 27.49
_diffrn_reflns_theta_min 2.97
_exptl_absorpt_coefficient_mu 0.104
_exptl_absorpt_correction_T_max 0.9959
_exptl_absorpt_correction_T_min 0.9897
_exptl_absorpt_correction_type multi-scan
_exptl_absorpt_process_details 'SADABS 2007/2 (Sheldrick, G.M., 2007)'
_exptl_crystal_colour 'light yellow'
_exptl_crystal_density_diffrn 1.432
_exptl_crystal_density_method 'not measured'
_exptl_crystal_description shard
_exptl_crystal_F_000 848
_exptl_crystal_size_max 0.10
_exptl_crystal_size_mid 0.08
_exptl_crystal_size_min 0.04
_refine_diff_density_max 0.295
_refine_diff_density_min -0.232
_refine_diff_density_rms 0.052
_refine_ls_extinction_coef 0.0038(6)
_refine_ls_extinction_expression Fc^*^=kFc[1+0.001xFc^2^\l^3^/sin(2\q)]^-1/4^
_refine_ls_extinction_method SHELXL
_refine_ls_goodness_of_fit_ref 1.086
_refine_ls_hydrogen_treatment mixed
_refine_ls_matrix_type full
_refine_ls_number_parameters 141
_refine_ls_number_reflns 2131
_refine_ls_number_restraints 1
_refine_ls_restrained_S_all 1.087
_refine_ls_R_factor_all 0.0721
_refine_ls_R_factor_gt 0.0495
_refine_ls_shift/su_max 0.000
_refine_ls_shift/su_mean 0.000
_refine_ls_structure_factor_coef Fsqd
_refine_ls_weighting_details 'calc w=1/[\s^2^(Fo^2^)+(0.0162P)^2^+3.1767P] where P=(Fo^2^+2Fc^2^)/3'
_refine_ls_weighting_scheme calc
_refine_ls_wR_factor_gt 0.0927
_refine_ls_wR_factor_ref 0.1052
_reflns_number_gt 1639
_reflns_number_total 2131
_reflns_threshold_expression >2sigma(I)
_cod_data_source_file eCrystal-366.cif
_cod_data_source_block 2007may0003
_cod_depositor_comments
;
Citation :
Sample, Donated and Huth, Susanne L. and Hursthouse, Michael B. (2007) 
University of Southampton, Crystal Structure Report Archive. 
(doi:10.5258/ecrystals/366)

More at:
http://ecrystals.chem.soton.ac.uk/366/

The following automatic conversions were performed:

'_symmetry_cell_setting' value 'Monoclinic' changed to 'monoclinic'
according to the built-in table from CIF Core dictionary named
'cif_core.dic' version 2.4.1 from 2010-06-29.

Automatic conversion script
Id: cif_fix_values 3392 2015-05-12 13:50:21Z andrius 
;
_cod_original_cell_volume 1885.15(10)
_cod_original_sg_symbol_H-M C2/c
_cod_database_code 1519815

loop_
_symmetry_equiv_pos_as_xyz
'x, y, z'
'-x, y, -z+1/2'
'x+1/2, y+1/2, z'
'-x+1/2, y+1/2, -z+1/2'
'-x, -y, -z'
'x, -y, z-1/2'
'-x+1/2, -y+1/2, -z'
'x+1/2, -y+1/2, z-1/2'

loop_
_atom_site_label
_atom_site_type_symbol
_atom_site_fract_x
_atom_site_fract_y
_atom_site_fract_z
_atom_site_U_iso_or_equiv
_atom_site_adp_type
_atom_site_occupancy
_atom_site_symmetry_multiplicity
_atom_site_calc_flag
_atom_site_refinement_flags
_atom_site_disorder_assembly
_atom_site_disorder_group
C1 C 0.12619(11) 0.1041(2) 0.66441(16) 0.0196(4) Uani 1 1 d . . .
C2 C 0.09203(11) 0.0790(2) 0.53629(16) 0.0204(4) Uani 1 1 d . . .
C3 C 0.11515(12) -0.0499(2) 0.51124(18) 0.0252(4) Uani 1 1 d . . .
H3 H 0.0916 -0.0686 0.4248 0.030 Uiso 1 1 calc R . .
C4 C 0.17181(13) -0.1522(2) 0.60938(19) 0.0285(4) Uani 1 1 d . . .
H4 H 0.1875 -0.2390 0.5903 0.034 Uiso 1 1 calc R . .
C5 C 0.20543(12) -0.1272(2) 0.73542(18) 0.0265(4) Uani 1 1 d . . .
H5 H 0.2445 -0.1966 0.8032 0.032 Uiso 1 1 calc R . .
C6 C 0.18185(11) -0.0004(2) 0.76218(17) 0.0239(4) Uani 1 1 d . . .
H6 H 0.2039 0.0154 0.8482 0.029 Uiso 1 1 calc R . .
C7 C 0.10583(11) 0.2420(2) 0.69943(17) 0.0212(4) Uani 1 1 d . . .
C8 C 0.02945(11) 0.1830(2) 0.42224(16) 0.0221(4) Uani 1 1 d . . .
H8A H -0.0079 0.1258 0.3394 0.027 Uiso 1 1 calc R . .
H8B H -0.0098 0.2298 0.4319 0.027 Uiso 1 1 calc R . .
C9 C 0.06706(12) 0.4433(2) 0.40929(17) 0.0231(4) Uani 1 1 d . . .
H9 H 0.0295 0.4945 0.4158 0.028 Uiso 1 1 calc R . .
C10 C 0.15820(12) 0.3900(2) 0.39030(17) 0.0255(4) Uani 1 1 d . . .
H10 H 0.1996 0.4009 0.3801 0.031 Uiso 1 1 calc R . .
N1 N 0.13507(10) 0.26035(19) 0.40206(15) 0.0252(4) Uani 1 1 d . . .
N2 N 0.07599(9) 0.29791(18) 0.41431(13) 0.0204(3) Uani 1 1 d . . .
N3 N 0.11828(10) 0.50708(18) 0.39382(14) 0.0247(4) Uani 1 1 d . . .
O1 O 0.12505(10) 0.23193(17) 0.81249(13) 0.0313(4) Uani 1 1 d D . .
O2 O 0.07622(9) 0.35277(16) 0.63252(13) 0.0292(4) Uani 1 1 d . . .
H1O H 0.1209(16) 0.319(2) 0.838(2) 0.050(8) Uiso 1 1 d D . .

loop_
_atom_site_aniso_label
_atom_site_aniso_U_11
_atom_site_aniso_U_22
_atom_site_aniso_U_33
_atom_site_aniso_U_23
_atom_site_aniso_U_13
_atom_site_aniso_U_12
C1 0.0200(8) 0.0177(9) 0.0229(9) -0.0004(7) 0.0151(7) -0.0018(7)
C2 0.0190(8) 0.0213(10) 0.0222(9) -0.0009(7) 0.0144(7) -0.0025(7)
C3 0.0258(9) 0.0266(11) 0.0240(9) -0.0032(8) 0.0171(8) -0.0013(8)
C4 0.0313(10) 0.0230(11) 0.0373(11) -0.0011(8) 0.0255(9) 0.0023(8)
C5 0.0246(9) 0.0232(10) 0.0303(10) 0.0055(8) 0.0178(8) 0.0033(8)
C6 0.0228(9) 0.0252(11) 0.0213(9) 0.0021(7) 0.0138(8) -0.0005(7)
C7 0.0208(8) 0.0231(10) 0.0215(9) -0.0007(7) 0.0149(7) -0.0018(7)
C8 0.0181(8) 0.0269(11) 0.0188(8) 0.0004(7) 0.0113(7) -0.0015(7)
C9 0.0268(9) 0.0242(10) 0.0209(9) 0.0045(7) 0.0171(8) 0.0067(8)
C10 0.0255(9) 0.0280(11) 0.0254(9) 0.0009(8) 0.0180(8) 0.0004(8)
N1 0.0241(8) 0.0278(10) 0.0274(8) 0.0014(7) 0.0187(7) 0.0034(7)
N2 0.0195(7) 0.0244(9) 0.0169(7) 0.0015(6) 0.0120(6) 0.0023(6)
N3 0.0287(8) 0.0249(9) 0.0210(8) 0.0024(6) 0.0169(7) 0.0019(7)
O1 0.0522(9) 0.0238(8) 0.0288(7) -0.0003(6) 0.0316(7) 0.0011(7)
O2 0.0393(8) 0.0255(8) 0.0290(7) 0.0066(6) 0.0254(6) 0.0101(6)

loop_
_atom_type_symbol
_atom_type_description
_atom_type_scat_dispersion_real
_atom_type_scat_dispersion_imag
_atom_type_scat_source
C C 0.0033 0.0016 'International Tables Vol C Tables 4.2.6.8 and 6.1.1.4'
H H 0.0000 0.0000 'International Tables Vol C Tables 4.2.6.8 and 6.1.1.4'
N N 0.0061 0.0033 'International Tables Vol C Tables 4.2.6.8 and 6.1.1.4'
O O 0.0106 0.0060 'International Tables Vol C Tables 4.2.6.8 and 6.1.1.4'

loop_
_geom_angle_atom_site_label_1
_geom_angle_atom_site_label_2
_geom_angle_atom_site_label_3
_geom_angle
_geom_angle_site_symmetry_1
_geom_angle_site_symmetry_3
C6 C1 C2 119.53(17) . .
C6 C1 C7 118.86(16) . .
C2 C1 C7 121.59(16) . .
C3 C2 C1 118.60(17) . .
C3 C2 C8 117.44(16) . .
C1 C2 C8 123.94(16) . .
C4 C3 C2 121.63(17) . .
C4 C3 H3 119.2 . .
C2 C3 H3 119.2 . .
C5 C4 C3 119.65(19) . .
C5 C4 H4 120.2 . .
C3 C4 H4 120.2 . .
C4 C5 C6 119.73(18) . .
C4 C5 H5 120.1 . .
C6 C5 H5 120.1 . .
C5 C6 C1 120.84(17) . .
C5 C6 H6 119.6 . .
C1 C6 H6 119.6 . .
O2 C7 O1 123.35(17) . .
O2 C7 C1 123.67(16) . .
O1 C7 C1 112.97(16) . .
N2 C8 C2 112.34(14) . .
N2 C8 H8A 109.1 . .
C2 C8 H8A 109.1 . .
N2 C8 H8B 109.1 . .
C2 C8 H8B 109.1 . .
H8A C8 H8B 107.9 . .
N2 C9 N3 110.17(16) . .
N2 C9 H9 124.9 . .
N3 C9 H9 124.9 . .
N1 C10 N3 114.86(16) . .
N1 C10 H10 122.6 . .
N3 C10 H10 122.6 . .
C10 N1 N2 102.18(15) . .
C9 N2 N1 110.06(15) . .
C9 N2 C8 129.68(16) . .
N1 N2 C8 120.13(16) . .
C9 N3 C10 102.73(16) . .
C7 O1 H1O 111.2(17) . .

loop_
_geom_bond_atom_site_label_1
_geom_bond_atom_site_label_2
_geom_bond_distance
_geom_bond_site_symmetry_2
C1 C6 1.395(2) .
C1 C2 1.408(2) .
C1 C7 1.495(3) .
C2 C3 1.387(3) .
C2 C8 1.513(2) .
C3 C4 1.387(3) .
C3 H3 0.9500 .
C4 C5 1.386(3) .
C4 H4 0.9500 .
C5 C6 1.387(3) .
C5 H5 0.9500 .
C6 H6 0.9500 .
C7 O2 1.213(2) .
C7 O1 1.323(2) .
C8 N2 1.463(2) .
C8 H8A 0.9900 .
C8 H8B 0.9900 .
C9 N2 1.326(2) .
C9 N3 1.331(2) .
C9 H9 0.9500 .
C10 N1 1.317(3) .
C10 N3 1.359(3) .
C10 H10 0.9500 .
N1 N2 1.368(2) .
O1 H1O 0.889(17) .

loop_
_geom_hbond_atom_site_label_D
_geom_hbond_atom_site_label_H
_geom_hbond_atom_site_label_A
_geom_hbond_distance_DH
_geom_hbond_distance_HA
_geom_hbond_distance_DA
_geom_hbond_angle_DHA
_geom_hbond_site_symmetry_A
O1 H1O N3 0.889(17) 1.771(17) 2.659(2) 177(3) 6_566
